data_7041703
loop_
_publ_author_name
'Mikhalyova, Elena A.'
'Yakovenko, Anastasiya V.'
'Zeller, Matthias'
'Gavrilenko, Konstantin S.'
'Kiskin, Mikhail A.'
'Smola, Sergey S.'
'Dotsenko, Vladimir P.'
'Eremenko, Igor L.'
'Addison, Anthony W.'
'Pavlishchuk, Vitaly V.'

_publ_section_title
;
 Crystal structures and intense luminescence of
 tris(3-(2'-pyridyl)-pyrazolyl)borate Tb(3+) and Eu(3+) complexes with
 carboxylate co-ligands.
;
_journal_issue 11
_journal_name_full 'Dalton transactions (Cambridge, England : 2003)'
_journal_page_first 3457
_journal_page_last 3469
_journal_paper_doi 10.1039/c6dt04757b
_journal_volume 46
_journal_year 2017
_chemical_formula_moiety 'C28 H21 B Eu F6 N9 O5, C H Cl3'
_chemical_formula_sum 'C29 H22 B Cl3 Eu F6 N9 O5'
_chemical_formula_weight 959.67
_space_group_crystal_system triclinic
_space_group_IT_number 2
_space_group_name_Hall '-P 1'
_space_group_name_H-M_alt 'P -1'
_symmetry_space_group_name_Hall '-P 1'
_symmetry_space_group_name_H-M 'P -1'
_atom_sites_solution_hydrogens mixed
_atom_sites_solution_primary direct
_atom_sites_solution_secondary difmap
_audit_creation_method SHELXL-2014/7
_audit_update_record
;
2016-11-22 deposited with the CCDC.
2017-01-16 downloaded from the CCDC.
;
_cell_angle_alpha 107.3707(18)
_cell_angle_beta 108.3119(18)
_cell_angle_gamma 96.3428(19)
_cell_formula_units_Z 4
_cell_length_a 12.6396(17)
_cell_length_b 16.896(2)
_cell_length_c 18.914(3)
_cell_measurement_reflns_used 4721
_cell_measurement_temperature 100(2)
_cell_measurement_theta_max 30.16
_cell_measurement_theta_min 2.17
_cell_volume 3565.6(9)
_computing_cell_refinement 'Apex2 v2009.7-0'
_computing_data_collection 'Apex2 v2009.7-0 (Bruker, 2009)'
_computing_data_reduction 'SAINT V7.66A (Bruker, 2013)'
_computing_structure_refinement
;  
SHELXL-2014/7 (Sheldrick, 2015), 
SHELXLE Rev780 (H\"ubschle et al., 2011)
;
_computing_structure_solution 'SHELXS-97 (Sheldrick, 2008)'
_diffrn_ambient_temperature 100(2)
_diffrn_measured_fraction_theta_full 0.997
_diffrn_measured_fraction_theta_max 0.990
_diffrn_measurement_device_type 'Bruker AXS SMART APEX CCD diffractometer'
_diffrn_measurement_method '\w scans'
_diffrn_radiation_monochromator graphite
_diffrn_radiation_type MoK\a
_diffrn_radiation_wavelength 0.71073
_diffrn_reflns_av_R_equivalents 0.0308
_diffrn_reflns_av_unetI/netI 0.0460
_diffrn_reflns_Laue_measured_fraction_full 0.997
_diffrn_reflns_Laue_measured_fraction_max 0.990
_diffrn_reflns_limit_h_max 16
_diffrn_reflns_limit_h_min -16
_diffrn_reflns_limit_k_max 22
_diffrn_reflns_limit_k_min -22
_diffrn_reflns_limit_l_max 25
_diffrn_reflns_limit_l_min -25
_diffrn_reflns_number 37724
_diffrn_reflns_point_group_measured_fraction_full 0.997
_diffrn_reflns_point_group_measured_fraction_max 0.990
_diffrn_reflns_theta_full 25.242
_diffrn_reflns_theta_max 28.282
_diffrn_reflns_theta_min 1.296
_diffrn_source 'fine-focus sealed tube'
_exptl_absorpt_coefficient_mu 2.068
_exptl_absorpt_correction_T_max 0.7462
_exptl_absorpt_correction_T_min 0.5003
_exptl_absorpt_correction_type multi-scan
_exptl_absorpt_process_details 'Apex2  v2009.7-0 (Bruker, 2009)'
_exptl_crystal_colour colourless
_exptl_crystal_density_diffrn 1.788
_exptl_crystal_description plate
_exptl_crystal_F_000 1888
_exptl_crystal_preparation ', Luminescent'
_exptl_crystal_size_max 0.550
_exptl_crystal_size_mid 0.500
_exptl_crystal_size_min 0.200
_refine_diff_density_max 1.649
_refine_diff_density_min -1.465
_refine_diff_density_rms 0.136
_refine_ls_extinction_method none
_refine_ls_goodness_of_fit_ref 1.026
_refine_ls_hydrogen_treatment mixed
_refine_ls_matrix_type full
_refine_ls_number_parameters 1058
_refine_ls_number_reflns 17525
_refine_ls_number_restraints 180
_refine_ls_restrained_S_all 1.039
_refine_ls_R_factor_all 0.0558
_refine_ls_R_factor_gt 0.0412
_refine_ls_shift/su_max 0.006
_refine_ls_shift/su_mean 0.000
_refine_ls_structure_factor_coef Fsqd
_refine_ls_weighting_details 'w=1/[\s^2^(Fo^2^)+(0.0513P)^2^+9.9230P] where P=(Fo^2^+2Fc^2^)/3'
_refine_ls_weighting_scheme calc
_refine_ls_wR_factor_gt 0.1014
_refine_ls_wR_factor_ref 0.1117
_reflns_Friedel_coverage 0.000
_reflns_number_gt 13960
_reflns_number_total 17525
_reflns_threshold_expression 'I > 2\s(I)'
_cod_data_source_file c6dt04757b2.cif
_cod_data_source_block 10mz665_0m
_cod_depositor_comments 'Adding full bibliography for 7041696--7041708.cif.'
_cod_original_cell_volume 3565.6(8)
_cod_database_code 7041703
_shelx_shelxl_version_number 2014/7
_shelx_space_group_comment
;
The symmetry employed for this shelxl refinement is uniquely defined
by the following loop, which should always be used as a source of
symmetry information in preference to the above space-group names.
They are only intended as comments.
;
_shelx_estimated_absorpt_t_min 0.396
_shelx_estimated_absorpt_t_max 0.682

loop_
_space_group_symop_operation_xyz
'x, y, z'
'-x, -y, -z'

loop_
_atom_site_label
_atom_site_type_symbol
_atom_site_fract_x
_atom_site_fract_y
_atom_site_fract_z
_atom_site_U_iso_or_equiv
_atom_site_adp_type
_atom_site_occupancy
_atom_site_site_symmetry_order
_atom_site_calc_flag
_atom_site_refinement_flags_posn
_atom_site_refinement_flags_adp
_atom_site_refinement_flags_occupancy
_atom_site_disorder_assembly
_atom_site_disorder_group
B1 B 0.5841(4) 0.4930(3) 0.1998(3) 0.0240(10) Uani 1 1 d . . . . .
H1A H 0.5964 0.5515 0.2386 0.029 Uiso 1 1 calc R U . . .
B2 B 0.3608(4) 1.0069(3) 0.6518(3) 0.0225(9) Uani 1 1 d . . . . .
H2A H 0.3973 1.0629 0.6962 0.027 Uiso 1 1 calc R U . . .
C1 C 0.6350(4) 0.5654(3) 0.1072(3) 0.0249(9) Uani 1 1 d . . . . .
H1 H 0.6447 0.6230 0.1390 0.030 Uiso 1 1 calc R U . . .
C2 C 0.6514(4) 0.5384(3) 0.0358(2) 0.0247(9) Uani 1 1 d . . . . .
H2 H 0.6747 0.5723 0.0090 0.030 Uiso 1 1 calc R U . . .
C3 C 0.6261(3) 0.4501(3) 0.0122(2) 0.0207(8) Uani 1 1 d . . . . .
C4 C 0.6191(4) 0.3851(3) -0.0610(2) 0.0223(8) Uani 1 1 d . . . . .
C5 C 0.6620(4) 0.4063(3) -0.1142(3) 0.0297(10) Uani 1 1 d . . . . .
H5 H 0.7013 0.4629 -0.1016 0.036 Uiso 1 1 calc R U . . .
C6 C 0.6461(4) 0.3433(3) -0.1857(3) 0.0340(11) Uani 1 1 d . . . . .
H6 H 0.6753 0.3559 -0.2226 0.041 Uiso 1 1 calc R U . . .
C7 C 0.5877(4) 0.2625(3) -0.2023(3) 0.0327(10) Uani 1 1 d . . . . .
H7 H 0.5732 0.2188 -0.2517 0.039 Uiso 1 1 calc R U . . .
C8 C 0.5499(4) 0.2456(3) -0.1457(3) 0.0280(9) Uani 1 1 d . . . . .
H8 H 0.5108 0.1892 -0.1573 0.034 Uiso 1 1 calc R U . . .
C9 C 0.7432(4) 0.4648(3) 0.3118(3) 0.0295(10) Uani 1 1 d . . . . .
H9 H 0.7658 0.5198 0.3517 0.035 Uiso 1 1 calc R U . . .
C10 C 0.7828(4) 0.3948(3) 0.3210(3) 0.0336(11) Uani 1 1 d . . . . .
H10 H 0.8374 0.3912 0.3671 0.040 Uiso 1 1 calc R U . . .
C11 C 0.7244(4) 0.3297(3) 0.2472(2) 0.0254(9) Uani 1 1 d . . . . .
C12 C 0.7220(4) 0.2385(3) 0.2195(2) 0.0251(9) Uani 1 1 d . . . . .
C13 C 0.7859(4) 0.2016(3) 0.2696(3) 0.0294(10) Uani 1 1 d . . . . .
H13 H 0.8317 0.2352 0.3233 0.035 Uiso 1 1 calc R U . . .
C14 C 0.7823(4) 0.1154(3) 0.2405(3) 0.0327(10) Uani 1 1 d . . . . .
H14 H 0.8260 0.0890 0.2737 0.039 Uiso 1 1 calc R U . . .
C15 C 0.7141(4) 0.0684(3) 0.1623(3) 0.0319(10) Uani 1 1 d . . . . .
H15 H 0.7106 0.0093 0.1405 0.038 Uiso 1 1 calc R U . . .
C16 C 0.6506(4) 0.1096(3) 0.1163(3) 0.0273(9) Uani 1 1 d . . . . .
H16 H 0.6030 0.0769 0.0627 0.033 Uiso 1 1 calc R U . . .
C17 C 0.3853(4) 0.4549(3) 0.2141(3) 0.0271(9) Uani 1 1 d . . . . .
H17 H 0.3865 0.5081 0.2505 0.033 Uiso 1 1 calc R U . . .
C18 C 0.3064(4) 0.3808(3) 0.1899(3) 0.0283(9) Uani 1 1 d . . . . .
H18 H 0.2426 0.3722 0.2052 0.034 Uiso 1 1 calc R U . . .
C19 C 0.3402(4) 0.3200(3) 0.1373(2) 0.0229(8) Uani 1 1 d . . . . .
C20 C 0.3012(4) 0.2277(3) 0.1015(2) 0.0241(8) Uani 1 1 d . . . . .
C21 C 0.1996(4) 0.1858(3) 0.0998(3) 0.0341(11) Uani 1 1 d . . . . .
H21 H 0.1496 0.2174 0.1178 0.041 Uiso 1 1 calc R U . . .
C22 C 0.1708(5) 0.0971(3) 0.0716(3) 0.0422(12) Uani 1 1 d . . . . .
H22 H 0.1015 0.0674 0.0704 0.051 Uiso 1 1 calc R U . . .
C23 C 0.2456(4) 0.0536(3) 0.0456(3) 0.0368(11) Uani 1 1 d . . . . .
H23 H 0.2296 -0.0068 0.0271 0.044 Uiso 1 1 calc R U . . .
C24 C 0.3442(4) 0.0997(3) 0.0471(3) 0.0289(9) Uani 1 1 d . . . . .
H24 H 0.3939 0.0692 0.0275 0.035 Uiso 1 1 calc R U . . .
C25 C 0.2870(4) 0.2027(3) -0.1033(2) 0.0233(8) Uani 1 1 d . . . . .
C26 C 0.1626(4) 0.2138(3) -0.1314(3) 0.0331(10) Uani 1 1 d D U . . .
C27 C 0.7630(4) 0.2131(3) 0.0035(3) 0.0315(10) Uani 1 1 d . . . . .
C28 C 0.8932(5) 0.2396(4) 0.0168(3) 0.0498(15) Uani 1 1 d . . . . .
C29 C 0.4961(4) 0.9399(3) 0.7411(2) 0.0248(9) Uani 1 1 d . . . . .
H29 H 0.5360 0.9901 0.7860 0.030 Uiso 1 1 calc R U . . .
C30 C 0.5148(4) 0.8597(3) 0.7337(3) 0.0259(9) Uani 1 1 d . . . . .
H30 H 0.5686 0.8432 0.7714 0.031 Uiso 1 1 calc R U . . .
C31 C 0.4366(3) 0.8078(3) 0.6580(2) 0.0206(8) Uani 1 1 d . . . . .
C32 C 0.4121(4) 0.7156(3) 0.6163(2) 0.0218(8) Uani 1 1 d . . . . .
C33 C 0.4797(4) 0.6648(3) 0.6464(3) 0.0295(10) Uani 1 1 d . . . . .
H33 H 0.5438 0.6894 0.6950 0.035 Uiso 1 1 calc R U . . .
C34 C 0.4525(4) 0.5781(3) 0.6046(3) 0.0321(10) Uani 1 1 d . . . . .
H34 H 0.4981 0.5424 0.6237 0.039 Uiso 1 1 calc R U . . .
C35 C 0.2947(4) 0.5992(3) 0.5086(2) 0.0229(8) Uani 1 1 d . . . . .
H35 H 0.2292 0.5757 0.4608 0.027 Uiso 1 1 calc R U . . .
C36 C 0.1624(4) 1.0314(3) 0.6613(3) 0.0253(9) Uani 1 1 d . . . . .
H36 H 0.1881 1.0820 0.7069 0.030 Uiso 1 1 calc R U . . .
C37 C 0.0505(4) 0.9929(3) 0.6142(3) 0.0262(9) Uani 1 1 d . . . . .
H37 H -0.0157 1.0106 0.6204 0.031 Uiso 1 1 calc R U . . .
C38 C 0.0550(4) 0.9216(3) 0.5546(3) 0.0222(8) Uani 1 1 d . . . . .
C39 C -0.0327(4) 0.8601(3) 0.4813(3) 0.0230(8) Uani 1 1 d . . . . .
C40 C -0.1485(4) 0.8550(3) 0.4648(3) 0.0290(10) Uani 1 1 d . . . . .
H40 H -0.1743 0.8900 0.5025 0.035 Uiso 1 1 calc R U . . .
C41 C -0.2265(4) 0.7982(3) 0.3923(3) 0.0330(10) Uani 1 1 d . . . . .
H41 H -0.3064 0.7938 0.3798 0.040 Uiso 1 1 calc R U . . .
C42 C -0.1863(4) 0.7482(3) 0.3388(3) 0.0316(10) Uani 1 1 d . . . . .
H42 H -0.2377 0.7086 0.2889 0.038 Uiso 1 1 calc R U . . .
C43 C -0.0688(4) 0.7571(3) 0.3598(3) 0.0276(9) Uani 1 1 d . . . . .
H43 H -0.0414 0.7226 0.3228 0.033 Uiso 1 1 calc R U . . .
C44 C 0.4204(4) 1.0771(3) 0.5594(3) 0.0237(8) Uani 1 1 d . . . . .
H44 H 0.4616 1.1315 0.5981 0.028 Uiso 1 1 calc R U . . .
C45 C 0.3947(4) 1.0544(3) 0.4787(3) 0.0241(9) Uani 1 1 d . . . . .
H45 H 0.4136 1.0886 0.4507 0.029 Uiso 1 1 calc R U . . .
C46 C 0.3341(3) 0.9693(3) 0.4473(2) 0.0197(8) Uani 1 1 d . . . . .
C47 C 0.2773(3) 0.9101(3) 0.3649(2) 0.0206(8) Uani 1 1 d . . . . .
C48 C 0.2859(4) 0.9320(3) 0.3009(3) 0.0302(10) Uani 1 1 d . . . . .
H48 H 0.3320 0.9850 0.3101 0.036 Uiso 1 1 calc R U . . .
C49 C 0.2267(4) 0.8759(3) 0.2246(3) 0.0345(11) Uani 1 1 d . . . . .
H49 H 0.2311 0.8896 0.1802 0.041 Uiso 1 1 calc R U . . .
C50 C 0.1612(4) 0.7998(3) 0.2136(3) 0.0324(10) Uani 1 1 d . . . . .
H50 H 0.1193 0.7600 0.1614 0.039 Uiso 1 1 calc R U . . .
C51 C 0.1569(4) 0.7814(3) 0.2796(3) 0.0271(9) Uani 1 1 d . . . . .
H51 H 0.1119 0.7282 0.2711 0.033 Uiso 1 1 calc R U . . .
C52 C 0.4001(4) 0.6924(3) 0.4078(2) 0.0221(8) Uani 1 1 d . . . . .
C53 C 0.5243(4) 0.6818(3) 0.4313(3) 0.0274(9) Uani 1 1 d . . . . .
C54 C 0.0138(4) 0.6564(3) 0.4903(3) 0.0262(9) Uani 1 1 d . . . . .
C55 C -0.0733(4) 0.6464(3) 0.5304(3) 0.0372(12) Uani 1 1 d . . . . .
C56 C 0.0861(6) 0.1351(5) 0.2783(4) 0.0642(18) Uani 1 1 d . . . . .
H56 H 0.0525 0.1431 0.3206 0.077 Uiso 1 1 calc R U . . .
C80 C 0.3579(4) 0.5441(3) 0.5346(3) 0.0270(9) Uani 1 1 d . . . . .
H80 H 0.3365 0.4848 0.5050 0.032 Uiso 1 1 calc R U . . .
Cl1 Cl 0.03966(16) 0.20177(12) 0.22620(11) 0.0636(4) Uani 1 1 d . . . . .
Cl2 Cl 0.2330(2) 0.15985(19) 0.3241(2) 0.1225(10) Uani 1 1 d . . . . .
Cl3 Cl 0.0366(2) 0.02829(13) 0.21434(14) 0.0811(6) Uani 1 1 d . . . . .
C57 C 0.9738(10) 0.4659(6) 0.1816(7) 0.061(3) Uani 0.549(3) 1 d D . P A 1
H57 H 0.9176 0.4139 0.1393 0.073 Uiso 0.549(3) 1 calc R U P A 1
Cl4 Cl 0.9001(11) 0.5456(8) 0.2045(8) 0.0626(18) Uani 0.549(3) 1 d D . P A 1
Cl5 Cl 1.0397(3) 0.4401(2) 0.26439(19) 0.0662(9) Uani 0.549(3) 1 d D . P A 1
Cl6 Cl 1.0774(9) 0.4979(10) 0.1451(7) 0.125(3) Uani 0.549(3) 1 d D . P A 1
C57B C 0.9589(11) 0.4974(9) 0.1312(9) 0.064(6) Uani 0.354(3) 1 d D . P B 2
H57B H 0.9171 0.4393 0.0919 0.077 Uiso 0.354(3) 1 calc R U P B 2
Cl4B Cl 0.8930(18) 0.5276(14) 0.2008(13) 0.0626(18) Uani 0.354(3) 1 d D . P B 2
Cl5B Cl 0.9555(5) 0.5687(4) 0.0817(5) 0.095(2) Uani 0.354(3) 1 d D . P B 2
Cl6B Cl 1.1003(14) 0.4958(17) 0.1799(12) 0.125(3) Uani 0.354(3) 1 d D . P B 2
C57C C 1.0087(16) 0.4279(11) 0.2050(17) 0.061(3) Uani 0.098(2) 1 d D . P C 3
H57C H 1.0295 0.4184 0.1567 0.073 Uiso 0.098(2) 1 calc R U P C 3
Cl4C Cl 0.9081(13) 0.4908(11) 0.2045(11) 0.0626(18) Uani 0.098(2) 1 d D . P C 3
Cl5C Cl 0.9510(14) 0.3314(8) 0.2091(10) 0.0662(9) Uani 0.098(2) 1 d D . P C 3
Cl6C Cl 1.1281(9) 0.4808(7) 0.2916(8) 0.043(4) Uani 0.098(2) 1 d D . P C 3
Eu1 Eu 0.54162(2) 0.27487(2) 0.05372(2) 0.01891(6) Uani 1 1 d D . . . .
Eu2 Eu 0.22432(2) 0.79614(2) 0.48508(2) 0.01673(6) Uani 1 1 d D . . . .
F1 F 0.1036(5) 0.1781(8) -0.0977(5) 0.077(3) Uani 0.551(9) 1 d D U P D 1
F2 F 0.1021(6) 0.1713(6) -0.2074(3) 0.055(2) Uani 0.551(9) 1 d D U P D 1
F3 F 0.1530(7) 0.2916(4) -0.1211(9) 0.096(4) Uani 0.551(9) 1 d D U P D 1
F1B F 0.0912(9) 0.1448(7) -0.1766(11) 0.101(5) Uani 0.449(9) 1 d D U P D 2
F2B F 0.1541(9) 0.2636(9) -0.1729(7) 0.072(3) Uani 0.449(9) 1 d D U P D 2
F3B F 0.1351(7) 0.2538(9) -0.0726(4) 0.064(3) Uani 0.449(9) 1 d D U P D 2
F4 F 0.9087(3) 0.2971(3) -0.0147(2) 0.0780(13) Uani 1 1 d . . . . .
F5 F 0.9296(3) 0.1742(3) -0.0183(3) 0.0920(16) Uani 1 1 d . . . . .
F6 F 0.9585(3) 0.2742(2) 0.0940(2) 0.0563(9) Uani 1 1 d . . . . .
F7 F 0.6012(2) 0.75180(17) 0.48123(17) 0.0364(6) Uani 1 1 d . . . . .
F8 F 0.5539(3) 0.6559(3) 0.3687(2) 0.0728(13) Uani 1 1 d . . . . .
F9 F 0.5368(3) 0.6242(2) 0.4659(3) 0.0752(14) Uani 1 1 d . . . . .
F10 F -0.0475(4) 0.7032(4) 0.5996(2) 0.126(3) Uani 1 1 d . . . . .
F11 F -0.1768(3) 0.6468(2) 0.4854(2) 0.0500(8) Uani 1 1 d . . . . .
F12 F -0.0851(4) 0.5711(3) 0.5390(3) 0.0925(17) Uani 1 1 d . . . . .
N1 N 0.6031(3) 0.4972(2) 0.1245(2) 0.0220(7) Uani 1 1 d . . . . .
N2 N 0.5969(3) 0.4247(2) 0.0659(2) 0.0222(7) Uani 1 1 d . . . . .
N3 N 0.5659(3) 0.3049(2) -0.0753(2) 0.0226(7) Uani 1 1 d . . . . .
N4 N 0.6674(3) 0.4431(2) 0.2373(2) 0.0233(7) Uani 1 1 d . . . . .
N5 N 0.6567(3) 0.3597(2) 0.1966(2) 0.0244(7) Uani 1 1 d . . . . .
N6 N 0.6527(3) 0.1927(2) 0.1433(2) 0.0250(7) Uani 1 1 d . . . . .
N7 N 0.4620(3) 0.4399(2) 0.1775(2) 0.0220(7) Uani 1 1 d . . . . .
N8 N 0.4335(3) 0.3568(2) 0.1297(2) 0.0215(7) Uani 1 1 d . . . . .
N9 N 0.3737(3) 0.1851(2) 0.0746(2) 0.0234(7) Uani 1 1 d . . . . .
N10 N 0.4124(3) 0.9357(2) 0.6744(2) 0.0206(7) Uani 1 1 d . . . . .
N11 N 0.3747(3) 0.8541(2) 0.6224(2) 0.0195(7) Uani 1 1 d . . . . .
N12 N 0.3209(3) 0.6836(2) 0.5473(2) 0.0201(7) Uani 1 1 d . . . . .
N13 N 0.2300(3) 0.9852(2) 0.6320(2) 0.0212(7) Uani 1 1 d . . . . .
N14 N 0.1639(3) 0.9170(2) 0.5670(2) 0.0197(7) Uani 1 1 d . . . . .
N15 N 0.0074(3) 0.8110(2) 0.4287(2) 0.0227(7) Uani 1 1 d . . . . .
N16 N 0.3780(3) 1.0101(2) 0.5750(2) 0.0206(7) Uani 1 1 d . . . . .
N17 N 0.3258(3) 0.9427(2) 0.5058(2) 0.0201(7) Uani 1 1 d . . . . .
N18 N 0.2133(3) 0.8352(2) 0.3549(2) 0.0221(7) Uani 1 1 d . . . . .
O1 O 0.3544(2) 0.26200(18) -0.04274(17) 0.0230(6) Uani 1 1 d . . . . .
O2 O 0.3051(3) 0.13652(19) -0.14397(18) 0.0303(7) Uani 1 1 d . . . . .
O3 O 0.5029(3) 0.13169(19) -0.04055(18) 0.0261(6) Uani 1 1 d D . . . .
H3A H 0.556(3) 0.1199(19) -0.057(3) 0.039 Uiso 1 1 d D U . . .
H3B H 0.440(3) 0.1163(19) -0.078(2) 0.039 Uiso 1 1 d D U . . .
O4 O 0.7297(3) 0.2678(2) 0.04555(19) 0.0325(7) Uani 1 1 d . . . . .
O5 O 0.7085(3) 0.1431(2) -0.0489(2) 0.0375(8) Uani 1 1 d . . . . .
O6 O 0.3854(2) 0.76193(18) 0.44819(17) 0.0219(6) Uani 1 1 d . . . . .
O7 O 0.3290(3) 0.6309(2) 0.35281(18) 0.0296(7) Uani 1 1 d . . . . .
O8 O 0.0947(2) 0.72063(18) 0.52800(17) 0.0217(6) Uani 1 1 d . . . . .
O9 O -0.0075(3) 0.5999(2) 0.4258(2) 0.0361(8) Uani 1 1 d . . . . .
O10 O 0.1369(3) 0.66662(19) 0.37393(18) 0.0251(6) Uani 1 1 d D . . . .
H10A H 0.180(3) 0.638(2) 0.356(2) 0.038 Uiso 1 1 d D U . . .
H10B H 0.087(4) 0.6309(18) 0.376(2) 0.038 Uiso 1 1 d D U . . .

loop_
_atom_site_aniso_label
_atom_site_aniso_U_11
_atom_site_aniso_U_22
_atom_site_aniso_U_33
_atom_site_aniso_U_23
_atom_site_aniso_U_13
_atom_site_aniso_U_12
B1 0.027(2) 0.027(2) 0.016(2) 0.0038(18) 0.0068(18) 0.0094(19)
B2 0.027(2) 0.022(2) 0.019(2) 0.0054(18) 0.0098(19) 0.0062(18)
C1 0.021(2) 0.024(2) 0.026(2) 0.0064(17) 0.0067(17) 0.0040(16)
C2 0.022(2) 0.027(2) 0.021(2) 0.0074(17) 0.0042(17) 0.0032(17)
C3 0.0162(18) 0.027(2) 0.0180(19) 0.0070(16) 0.0049(15) 0.0062(16)
C4 0.025(2) 0.027(2) 0.0175(19) 0.0096(16) 0.0068(16) 0.0123(17)
C5 0.037(3) 0.034(2) 0.027(2) 0.0148(19) 0.017(2) 0.015(2)
C6 0.047(3) 0.044(3) 0.026(2) 0.021(2) 0.020(2) 0.023(2)
C7 0.047(3) 0.034(2) 0.021(2) 0.0095(19) 0.014(2) 0.021(2)
C8 0.035(2) 0.029(2) 0.022(2) 0.0097(18) 0.0105(19) 0.0120(19)
C9 0.028(2) 0.041(3) 0.015(2) 0.0042(18) 0.0066(17) 0.0089(19)
C10 0.033(2) 0.047(3) 0.018(2) 0.010(2) 0.0055(19) 0.016(2)
C11 0.023(2) 0.039(2) 0.019(2) 0.0125(18) 0.0091(17) 0.0137(18)
C12 0.024(2) 0.038(2) 0.021(2) 0.0145(18) 0.0123(17) 0.0127(18)
C13 0.025(2) 0.044(3) 0.023(2) 0.018(2) 0.0080(18) 0.0095(19)
C14 0.027(2) 0.045(3) 0.040(3) 0.030(2) 0.014(2) 0.013(2)
C15 0.032(2) 0.035(2) 0.042(3) 0.026(2) 0.018(2) 0.013(2)
C16 0.027(2) 0.032(2) 0.029(2) 0.0150(19) 0.0137(19) 0.0131(18)
C17 0.034(2) 0.032(2) 0.023(2) 0.0111(18) 0.0146(19) 0.0181(19)
C18 0.028(2) 0.036(2) 0.032(2) 0.017(2) 0.0183(19) 0.0173(19)
C19 0.022(2) 0.031(2) 0.0174(19) 0.0084(17) 0.0076(16) 0.0100(17)
C20 0.024(2) 0.032(2) 0.020(2) 0.0112(17) 0.0099(17) 0.0114(17)
C21 0.028(2) 0.039(3) 0.041(3) 0.013(2) 0.020(2) 0.013(2)
C22 0.041(3) 0.039(3) 0.050(3) 0.015(2) 0.024(3) 0.003(2)
C23 0.039(3) 0.031(2) 0.041(3) 0.012(2) 0.016(2) 0.005(2)
C24 0.033(2) 0.029(2) 0.027(2) 0.0106(19) 0.0112(19) 0.0111(19)
C25 0.024(2) 0.026(2) 0.021(2) 0.0107(17) 0.0067(17) 0.0075(17)
C26 0.027(2) 0.035(2) 0.035(2) 0.008(2) 0.0103(19) 0.0097(19)
C27 0.035(3) 0.045(3) 0.024(2) 0.019(2) 0.013(2) 0.021(2)
C28 0.039(3) 0.080(4) 0.027(3) 0.007(3) 0.015(2) 0.028(3)
C29 0.023(2) 0.029(2) 0.019(2) 0.0073(17) 0.0051(17) 0.0044(17)
C30 0.026(2) 0.029(2) 0.020(2) 0.0088(17) 0.0045(17) 0.0059(17)
C31 0.0204(19) 0.026(2) 0.0203(19) 0.0126(17) 0.0097(16) 0.0069(16)
C32 0.024(2) 0.027(2) 0.020(2) 0.0110(17) 0.0112(16) 0.0089(16)
C33 0.029(2) 0.030(2) 0.028(2) 0.0131(19) 0.0046(19) 0.0074(18)
C34 0.039(3) 0.028(2) 0.033(2) 0.014(2) 0.011(2) 0.016(2)
C35 0.025(2) 0.022(2) 0.020(2) 0.0076(16) 0.0077(17) 0.0023(16)
C36 0.038(2) 0.022(2) 0.027(2) 0.0127(17) 0.0196(19) 0.0143(18)
C37 0.033(2) 0.029(2) 0.029(2) 0.0140(18) 0.0186(19) 0.0177(19)
C38 0.026(2) 0.026(2) 0.025(2) 0.0158(17) 0.0146(17) 0.0121(17)
C39 0.025(2) 0.025(2) 0.028(2) 0.0170(18) 0.0126(18) 0.0094(17)
C40 0.027(2) 0.037(2) 0.039(3) 0.024(2) 0.021(2) 0.0176(19)
C41 0.023(2) 0.038(3) 0.047(3) 0.025(2) 0.013(2) 0.0117(19)
C42 0.025(2) 0.036(2) 0.033(3) 0.017(2) 0.0050(19) 0.0070(19)
C43 0.027(2) 0.031(2) 0.026(2) 0.0127(19) 0.0080(18) 0.0085(18)
C44 0.025(2) 0.0207(19) 0.032(2) 0.0125(17) 0.0150(18) 0.0090(16)
C45 0.029(2) 0.023(2) 0.031(2) 0.0151(18) 0.0180(19) 0.0125(17)
C46 0.0216(19) 0.0223(19) 0.024(2) 0.0123(16) 0.0136(16) 0.0114(16)
C47 0.022(2) 0.026(2) 0.0200(19) 0.0105(16) 0.0120(16) 0.0118(16)
C48 0.044(3) 0.032(2) 0.031(2) 0.019(2) 0.024(2) 0.017(2)
C49 0.046(3) 0.043(3) 0.026(2) 0.019(2) 0.019(2) 0.018(2)
C50 0.037(3) 0.045(3) 0.017(2) 0.0096(19) 0.0110(19) 0.016(2)
C51 0.024(2) 0.033(2) 0.025(2) 0.0110(18) 0.0070(18) 0.0106(18)
C52 0.026(2) 0.026(2) 0.022(2) 0.0114(17) 0.0139(17) 0.0080(17)
C53 0.030(2) 0.021(2) 0.036(2) 0.0079(18) 0.020(2) 0.0087(17)
C54 0.025(2) 0.027(2) 0.026(2) 0.0117(18) 0.0077(18) 0.0027(17)
C55 0.029(2) 0.046(3) 0.028(2) 0.010(2) 0.009(2) -0.010(2)
C56 0.067(4) 0.082(5) 0.063(4) 0.038(4) 0.031(4) 0.033(4)
C80 0.034(2) 0.020(2) 0.028(2) 0.0093(17) 0.0110(19) 0.0067(17)
Cl1 0.0727(11) 0.0843(12) 0.0712(11) 0.0459(10) 0.0501(9) 0.0398(9)
Cl2 0.0786(16) 0.121(2) 0.139(2) 0.0504(19) -0.0050(16) 0.0311(15)
Cl3 0.0892(14) 0.0722(12) 0.0979(16) 0.0293(11) 0.0516(13) 0.0306(11)
C57 0.065(8) 0.027(5) 0.088(9) 0.012(6) 0.027(7) 0.025(5)
Cl4 0.0442(16) 0.075(6) 0.0594(15) 0.010(3) 0.0183(14) 0.016(3)
Cl5 0.081(2) 0.0552(17) 0.0546(18) 0.0141(14) 0.0157(16) 0.0293(17)
Cl6 0.111(5) 0.142(3) 0.181(11) 0.074(7) 0.112(7) 0.042(4)
C57B 0.029(8) 0.028(8) 0.111(18) 0.001(9) 0.019(10) 0.004(6)
Cl4B 0.0442(16) 0.075(6) 0.0594(15) 0.010(3) 0.0183(14) 0.016(3)
Cl5B 0.063(3) 0.101(5) 0.138(6) 0.075(5) 0.030(4) 0.018(3)
Cl6B 0.111(5) 0.142(3) 0.181(11) 0.074(7) 0.112(7) 0.042(4)
C57C 0.065(8) 0.027(5) 0.088(9) 0.012(6) 0.027(7) 0.025(5)
Cl4C 0.0442(16) 0.075(6) 0.0594(15) 0.010(3) 0.0183(14) 0.016(3)
Cl5C 0.081(2) 0.0552(17) 0.0546(18) 0.0141(14) 0.0157(16) 0.0293(17)
Cl6C 0.032(7) 0.033(6) 0.054(8) -0.006(6) 0.028(6) -0.003(5)
Eu1 0.02115(11) 0.02276(11) 0.01424(10) 0.00614(8) 0.00728(8) 0.00916(8)
Eu2 0.01798(10) 0.01809(10) 0.01515(10) 0.00593(7) 0.00704(8) 0.00499(7)
F1 0.027(3) 0.160(8) 0.065(5) 0.068(5) 0.018(3) 0.012(4)
F2 0.033(3) 0.109(6) 0.020(3) 0.016(3) 0.005(2) 0.040(4)
F3 0.035(4) 0.033(3) 0.153(9) -0.009(5) -0.017(5) 0.018(3)
F1B 0.036(5) 0.058(6) 0.134(9) -0.027(6) -0.007(7) -0.001(4)
F2B 0.048(5) 0.119(8) 0.074(6) 0.075(5) 0.013(5) 0.032(5)
F3B 0.034(4) 0.129(8) 0.029(4) 0.015(5) 0.016(3) 0.046(5)
F4 0.052(2) 0.127(4) 0.048(2) 0.025(2) 0.0229(19) -0.003(2)
F5 0.051(2) 0.115(4) 0.092(3) -0.005(3) 0.033(2) 0.038(2)
F6 0.0396(18) 0.077(2) 0.0385(18) 0.0101(17) 0.0036(15) 0.0204(17)
F7 0.0289(14) 0.0261(13) 0.0419(16) 0.0023(12) 0.0053(12) 0.0088(11)
F8 0.0362(18) 0.105(3) 0.050(2) -0.020(2) 0.0282(17) 0.0043(19)
F9 0.0392(19) 0.061(2) 0.160(4) 0.080(3) 0.037(2) 0.0275(17)
F10 0.076(3) 0.181(5) 0.050(2) -0.044(3) 0.047(2) -0.076(3)
F11 0.0375(17) 0.071(2) 0.054(2) 0.0285(18) 0.0243(16) 0.0213(16)
F12 0.065(3) 0.122(4) 0.160(5) 0.116(4) 0.065(3) 0.033(3)
N1 0.0206(17) 0.0226(17) 0.0184(17) 0.0031(14) 0.0057(14) 0.0038(14)
N2 0.0258(18) 0.0242(17) 0.0157(16) 0.0046(14) 0.0075(14) 0.0095(14)
N3 0.0256(18) 0.0278(18) 0.0158(16) 0.0078(14) 0.0076(14) 0.0111(15)
N4 0.0241(18) 0.0288(18) 0.0132(16) 0.0021(14) 0.0065(14) 0.0066(15)
N5 0.0255(18) 0.0302(19) 0.0161(16) 0.0063(14) 0.0068(14) 0.0089(15)
N6 0.0264(19) 0.034(2) 0.0203(17) 0.0134(15) 0.0099(15) 0.0134(15)
N7 0.0263(18) 0.0242(17) 0.0169(16) 0.0057(14) 0.0094(14) 0.0111(14)
N8 0.0223(17) 0.0221(17) 0.0180(16) 0.0036(14) 0.0067(14) 0.0082(14)
N9 0.0274(19) 0.0259(18) 0.0210(17) 0.0108(15) 0.0106(15) 0.0097(15)
N10 0.0239(17) 0.0190(16) 0.0166(16) 0.0045(13) 0.0069(14) 0.0018(13)
N11 0.0233(17) 0.0160(15) 0.0189(16) 0.0051(13) 0.0085(14) 0.0037(13)
N12 0.0200(16) 0.0219(16) 0.0201(17) 0.0092(14) 0.0079(14) 0.0050(13)
N13 0.0273(18) 0.0211(17) 0.0176(16) 0.0064(13) 0.0107(14) 0.0085(14)
N14 0.0226(17) 0.0187(16) 0.0187(16) 0.0055(13) 0.0099(14) 0.0048(13)
N15 0.0221(17) 0.0268(18) 0.0222(17) 0.0104(15) 0.0100(14) 0.0072(14)
N16 0.0235(17) 0.0193(16) 0.0202(17) 0.0069(13) 0.0097(14) 0.0046(13)
N17 0.0242(17) 0.0195(16) 0.0173(16) 0.0066(13) 0.0086(14) 0.0050(13)
N18 0.0235(18) 0.0240(17) 0.0191(17) 0.0090(14) 0.0063(14) 0.0071(14)
O1 0.0239(15) 0.0235(14) 0.0187(14) 0.0050(12) 0.0055(12) 0.0079(12)
O2 0.0342(18) 0.0261(16) 0.0228(16) 0.0026(13) 0.0042(13) 0.0116(13)
O3 0.0336(17) 0.0262(15) 0.0197(15) 0.0062(12) 0.0111(13) 0.0132(13)
O4 0.0307(17) 0.053(2) 0.0278(17) 0.0215(15) 0.0174(14) 0.0237(16)
O5 0.043(2) 0.047(2) 0.044(2) 0.0260(18) 0.0282(17) 0.0274(17)
O6 0.0242(15) 0.0219(14) 0.0242(15) 0.0099(12) 0.0125(12) 0.0078(12)
O7 0.0302(17) 0.0337(17) 0.0213(15) 0.0019(13) 0.0128(13) 0.0044(14)
O8 0.0195(14) 0.0231(14) 0.0212(14) 0.0077(12) 0.0070(12) 0.0012(11)
O9 0.0375(19) 0.0301(17) 0.0292(18) -0.0004(14) 0.0117(15) -0.0050(14)
O10 0.0247(16) 0.0267(15) 0.0208(15) 0.0042(12) 0.0083(12) 0.0054(12)

loop_
_atom_type_symbol
_atom_type_description
_atom_type_scat_dispersion_real
_atom_type_scat_dispersion_imag
_atom_type_scat_source
C C 0.0033 0.0016 'International Tables Vol C Tables 4.2.6.8 and 6.1.1.4'
H H 0.0000 0.0000 'International Tables Vol C Tables 4.2.6.8 and 6.1.1.4'
B B 0.0013 0.0007 'International Tables Vol C Tables 4.2.6.8 and 6.1.1.4'
N N 0.0061 0.0033 'International Tables Vol C Tables 4.2.6.8 and 6.1.1.4'
O O 0.0106 0.0060 'International Tables Vol C Tables 4.2.6.8 and 6.1.1.4'
F F 0.0171 0.0103 'International Tables Vol C Tables 4.2.6.8 and 6.1.1.4'
Eu Eu -0.1578 3.6682 'International Tables Vol C Tables 4.2.6.8 and 6.1.1.4'
Cl Cl 0.1484 0.1585 'International Tables Vol C Tables 4.2.6.8 and 6.1.1.4'

loop_
_geom_angle_atom_site_label_1
_geom_angle_atom_site_label_2
_geom_angle_atom_site_label_3
_geom_angle
N1 B1 N4 108.6(3)
N1 B1 N7 110.3(3)
N4 B1 N7 105.3(4)
N1 B1 H1A 110.8
N4 B1 H1A 110.8
N7 B1 H1A 110.8
N10 B2 N16 109.2(3)
N10 B2 N13 109.1(3)
N16 B2 N13 106.9(3)
N10 B2 H2A 110.5
N16 B2 H2A 110.5
N13 B2 H2A 110.5
N1 C1 C2 109.1(4)
N1 C1 H1 125.4
C2 C1 H1 125.4
C1 C2 C3 104.1(4)
C1 C2 H2 128.0
C3 C2 H2 128.0
N2 C3 C2 111.1(4)
N2 C3 C4 118.2(4)
C2 C3 C4 130.5(4)
N3 C4 C5 122.5(4)
N3 C4 C3 116.5(4)
C5 C4 C3 121.0(4)
C6 C5 C4 118.8(4)
C6 C5 H5 120.6
C4 C5 H5 120.6
C7 C6 C5 119.1(4)
C7 C6 H6 120.5
C5 C6 H6 120.5
C6 C7 C8 118.9(4)
C6 C7 H7 120.5
C8 C7 H7 120.5
N3 C8 C7 123.4(4)
N3 C8 H8 118.3
C7 C8 H8 118.3
N4 C9 C10 109.0(4)
N4 C9 H9 125.5
C10 C9 H9 125.5
C9 C10 C11 104.4(4)
C9 C10 H10 127.8
C11 C10 H10 127.8
N5 C11 C10 110.3(4)
N5 C11 C12 117.8(4)
C10 C11 C12 131.9(4)
N6 C12 C13 122.4(4)
N6 C12 C11 116.3(4)
C13 C12 C11 121.3(4)
C14 C13 C12 119.3(4)
C14 C13 H13 120.4
C12 C13 H13 120.4
C15 C14 C13 118.9(4)
C15 C14 H14 120.6
C13 C14 H14 120.6
C14 C15 C16 118.5(5)
C14 C15 H15 120.8
C16 C15 H15 120.8
N6 C16 C15 123.6(4)
N6 C16 H16 118.2
C15 C16 H16 118.2
N7 C17 C18 108.7(4)
N7 C17 H17 125.7
C18 C17 H17 125.7
C17 C18 C19 105.1(4)
C17 C18 H18 127.5
C19 C18 H18 127.5
N8 C19 C18 109.8(4)
N8 C19 C20 118.4(4)
C18 C19 C20 131.1(4)
N9 C20 C21 122.0(4)
N9 C20 C19 116.1(4)
C21 C20 C19 121.8(4)
C20 C21 C22 119.8(4)
C20 C21 H21 120.1
C22 C21 H21 120.1
C23 C22 C21 118.2(5)
C23 C22 H22 120.9
C21 C22 H22 120.9
C22 C23 C24 118.7(5)
C22 C23 H23 120.6
C24 C23 H23 120.6
N9 C24 C23 123.8(4)
N9 C24 H24 118.1
C23 C24 H24 118.1
O2 C25 O1 129.7(4)
O2 C25 C26 115.6(4)
O1 C25 C26 114.7(4)
F1B C26 F3B 112.5(10)
F1B C26 F2B 106.0(10)
F3B C26 F2B 103.6(8)
F3 C26 F2 104.6(7)
F3 C26 F1 111.3(8)
F2 C26 F1 100.8(6)
F1B C26 C25 113.0(7)
F3B C26 C25 111.8(5)
F3 C26 C25 114.7(5)
F2B C26 C25 109.2(6)
F2 C26 C25 114.8(5)
F1 C26 C25 109.7(5)
O4 C27 O5 129.7(5)
O4 C27 C28 113.7(5)
O5 C27 C28 116.5(4)
F4 C28 F5 106.6(5)
F4 C28 F6 106.5(6)
F5 C28 F6 110.1(5)
F4 C28 C27 110.4(5)
F5 C28 C27 111.2(5)
F6 C28 C27 111.8(4)
N10 C29 C30 109.0(4)
N10 C29 H29 125.5
C30 C29 H29 125.5
C29 C30 C31 104.3(4)
C29 C30 H30 127.8
C31 C30 H30 127.8
N11 C31 C30 110.4(4)
N11 C31 C32 118.6(4)
C30 C31 C32 130.9(4)
N12 C32 C33 122.5(4)
N12 C32 C31 115.9(4)
C33 C32 C31 121.6(4)
C34 C33 C32 119.2(4)
C34 C33 H33 120.4
C32 C33 H33 120.4
C80 C34 C33 119.0(4)
C80 C34 H34 120.5
C33 C34 H34 120.5
N12 C35 C80 123.7(4)
N12 C35 H35 118.1
C80 C35 H35 118.1
N13 C36 C37 108.6(4)
N13 C36 H36 125.7
C37 C36 H36 125.7
C36 C37 C38 105.1(4)
C36 C37 H37 127.4
C38 C37 H37 127.4
N14 C38 C37 109.7(4)
N14 C38 C39 117.3(4)
C37 C38 C39 132.7(4)
N15 C39 C40 122.0(4)
N15 C39 C38 115.5(4)
C40 C39 C38 122.4(4)
C39 C40 C41 119.2(4)
C39 C40 H40 120.4
C41 C40 H40 120.4
C42 C41 C40 119.0(4)
C42 C41 H41 120.5
C40 C41 H41 120.5
C41 C42 C43 118.4(5)
C41 C42 H42 120.8
C43 C42 H42 120.8
N15 C43 C42 123.7(4)
N15 C43 H43 118.1
C42 C43 H43 118.1
N16 C44 C45 109.3(4)
N16 C44 H44 125.3
C45 C44 H44 125.3
C44 C45 C46 104.1(4)
C44 C45 H45 127.9
C46 C45 H45 127.9
N17 C46 C45 110.5(4)
N17 C46 C47 118.1(4)
C45 C46 C47 131.3(4)
N18 C47 C48 122.5(4)
N18 C47 C46 115.9(3)
C48 C47 C46 121.5(4)
C49 C48 C47 119.3(4)
C49 C48 H48 120.4
C47 C48 H48 120.4
C50 C49 C48 118.7(4)
C50 C49 H49 120.6
C48 C49 H49 120.6
C49 C50 C51 119.3(4)
C49 C50 H50 120.4
C51 C50 H50 120.4
N18 C51 C50 123.3(4)
N18 C51 H51 118.4
C50 C51 H51 118.4
O7 C52 O6 129.5(4)
O7 C52 C53 115.0(4)
O6 C52 C53 115.5(4)
F7 C53 F8 106.1(4)
F7 C53 F9 106.6(4)
F8 C53 F9 107.4(4)
F7 C53 C52 114.4(3)
F8 C53 C52 111.6(4)
F9 C53 C52 110.3(4)
O9 C54 O8 130.0(4)
O9 C54 C55 114.7(4)
O8 C54 C55 115.3(4)
F10 C55 F11 108.2(5)
F10 C55 F12 107.0(5)
F11 C55 F12 104.3(4)
F10 C55 C54 114.4(4)
F11 C55 C54 111.4(4)
F12 C55 C54 111.0(5)
Cl2 C56 Cl1 111.7(4)
Cl2 C56 Cl3 110.7(4)
Cl1 C56 Cl3 110.1(4)
Cl2 C56 H56 108.0
Cl1 C56 H56 108.0
Cl3 C56 H56 108.0
C34 C80 C35 118.3(4)
C34 C80 H80 120.9
C35 C80 H80 120.9
Cl5 C57 Cl4 110.9(7)
Cl5 C57 Cl6 109.5(6)
Cl4 C57 Cl6 111.0(7)
Cl5 C57 H57 108.5
Cl4 C57 H57 108.5
Cl6 C57 H57 108.5
Cl5B C57B Cl6B 109.6(9)
Cl5B C57B Cl4B 109.8(9)
Cl6B C57B Cl4B 109.6(10)
Cl5B C57B H57B 109.3
Cl6B C57B H57B 109.3
Cl4B C57B H57B 109.3
Cl6C C57C Cl5C 108.6(13)
Cl6C C57C Cl4C 107.1(13)
Cl5C C57C Cl4C 108.2(13)
Cl6C C57C H57C 110.9
Cl5C C57C H57C 110.9
Cl4C C57C H57C 110.9
O3 Eu1 O1 77.73(10)
O3 Eu1 O4 78.70(11)
O1 Eu1 O4 133.87(10)
O3 Eu1 N2 140.29(11)
O1 Eu1 N2 89.81(11)
O4 Eu1 N2 83.77(12)
O3 Eu1 N5 139.24(11)
O1 Eu1 N5 137.51(11)
O4 Eu1 N5 83.16(11)
N2 Eu1 N5 71.96(11)
O3 Eu1 N8 134.90(11)
O1 Eu1 N8 73.14(10)
O4 Eu1 N8 145.19(11)
N2 Eu1 N8 73.54(11)
N5 Eu1 N8 65.04(11)
O3 Eu1 N6 76.73(11)
O1 Eu1 N6 140.76(11)
O4 Eu1 N6 68.18(11)
N2 Eu1 N6 128.35(11)
N5 Eu1 N6 62.64(12)
N8 Eu1 N6 105.96(11)
O3 Eu1 N9 74.76(11)
O1 Eu1 N9 67.74(10)
O4 Eu1 N9 140.14(11)
N2 Eu1 N9 134.74(11)
N5 Eu1 N9 98.08(11)
N8 Eu1 N9 62.69(11)
N6 Eu1 N9 77.08(11)
O3 Eu1 N3 77.93(10)
O1 Eu1 N3 70.35(10)
O4 Eu1 N3 66.26(10)
N2 Eu1 N3 62.39(11)
N5 Eu1 N3 126.52(11)
N8 Eu1 N3 121.48(11)
N6 Eu1 N3 131.10(10)
N9 Eu1 N3 133.66(11)
O10 Eu2 O6 78.15(10)
O10 Eu2 O8 77.37(10)
O6 Eu2 O8 132.32(9)
O10 Eu2 N11 141.14(11)
O6 Eu2 N11 82.44(10)
O8 Eu2 N11 91.92(10)
O10 Eu2 N17 135.15(11)
O6 Eu2 N17 80.14(10)
O8 Eu2 N17 142.71(10)
N11 Eu2 N17 72.40(11)
O10 Eu2 N14 138.32(11)
O6 Eu2 N14 141.61(10)
O8 Eu2 N14 78.27(10)
N11 Eu2 N14 72.62(11)
N17 Eu2 N14 64.89(11)
O10 Eu2 N15 77.64(11)
O6 Eu2 N15 144.08(10)
O8 Eu2 N15 66.15(10)
N11 Eu2 N15 132.00(11)
N17 Eu2 N15 99.14(11)
N14 Eu2 N15 61.67(11)
O10 Eu2 N18 73.86(11)
O6 Eu2 N18 70.82(10)
O8 Eu2 N18 137.25(10)
N11 Eu2 N18 129.93(11)
N17 Eu2 N18 62.03(11)
N14 Eu2 N18 103.58(11)
N15 Eu2 N18 77.20(10)
O10 Eu2 N12 79.45(10)
O6 Eu2 N12 66.92(10)
O8 Eu2 N12 68.76(10)
N11 Eu2 N12 61.97(10)
N17 Eu2 N12 125.83(11)
N14 Eu2 N12 121.38(10)
N15 Eu2 N12 132.71(10)
N18 Eu2 N12 133.56(10)
C1 N1 N2 109.8(3)
C1 N1 B1 129.5(4)
N2 N1 B1 120.4(3)
C3 N2 N1 105.8(3)
C3 N2 Eu1 125.0(3)
N1 N2 Eu1 129.2(3)
C8 N3 C4 117.2(4)
C8 N3 Eu1 126.1(3)
C4 N3 Eu1 115.4(2)
C9 N4 N5 109.5(4)
C9 N4 B1 130.1(4)
N5 N4 B1 119.7(3)
C11 N5 N4 106.8(3)
C11 N5 Eu1 124.5(3)
N4 N5 Eu1 128.7(3)
C16 N6 C12 117.4(4)
C16 N6 Eu1 124.1(3)
C12 N6 Eu1 118.3(3)
N8 N7 C17 109.4(4)
N8 N7 B1 118.7(3)
C17 N7 B1 129.5(4)
C19 N8 N7 107.0(3)
C19 N8 Eu1 123.2(3)
N7 N8 Eu1 129.3(3)
C24 N9 C20 117.4(4)
C24 N9 Eu1 124.0(3)
C20 N9 Eu1 117.4(3)
C29 N10 N11 109.8(3)
C29 N10 B2 129.9(4)
N11 N10 B2 120.3(3)
C31 N11 N10 106.4(3)
C31 N11 Eu2 124.8(3)
N10 N11 Eu2 128.8(2)
C35 N12 C32 117.3(4)
C35 N12 Eu2 124.2(3)
C32 N12 Eu2 117.7(3)
C36 N13 N14 109.5(4)
C36 N13 B2 130.5(4)
N14 N13 B2 119.0(3)
C38 N14 N13 107.2(3)
C38 N14 Eu2 124.0(3)
N13 N14 Eu2 128.8(2)
C43 N15 C39 117.7(4)
C43 N15 Eu2 122.5(3)
C39 N15 Eu2 117.4(3)
C44 N16 N17 109.3(3)
C44 N16 B2 129.8(4)
N17 N16 B2 119.6(3)
C46 N17 N16 106.7(3)
C46 N17 Eu2 124.7(3)
N16 N17 Eu2 128.5(2)
C51 N18 C47 116.9(4)
C51 N18 Eu2 124.2(3)
C47 N18 Eu2 118.6(3)
C25 O1 Eu1 133.4(3)
Eu1 O3 H3A 115.2(19)
Eu1 O3 H3B 115.0(19)
H3A O3 H3B 111(4)
C27 O4 Eu1 132.2(3)
C52 O6 Eu2 131.2(3)
C54 O8 Eu2 131.5(3)
Eu2 O10 H10A 118(2)
Eu2 O10 H10B 118(2)
H10A O10 H10B 106(4)

loop_
_geom_bond_atom_site_label_1
_geom_bond_atom_site_label_2
_geom_bond_distance
B1 N1 1.535(6)
B1 N4 1.551(6)
B1 N7 1.558(6)
B1 H1A 1.0000
B2 N10 1.535(6)
B2 N16 1.550(6)
B2 N13 1.550(6)
B2 H2A 1.0000
C1 N1 1.344(5)
C1 C2 1.379(6)
C1 H1 0.9500
C2 C3 1.391(6)
C2 H2 0.9500
C3 N2 1.347(5)
C3 C4 1.458(6)
C4 N3 1.352(5)
C4 C5 1.395(6)
C5 C6 1.388(6)
C5 H5 0.9500
C6 C7 1.372(7)
C6 H6 0.9500
C7 C8 1.389(6)
C7 H7 0.9500
C8 N3 1.344(5)
C8 H8 0.9500
C9 N4 1.343(5)
C9 C10 1.371(7)
C9 H9 0.9500
C10 C11 1.401(6)
C10 H10 0.9500
C11 N5 1.333(5)
C11 C12 1.466(6)
C12 N6 1.355(6)
C12 C13 1.386(6)
C13 C14 1.386(7)
C13 H13 0.9500
C14 C15 1.381(7)
C14 H14 0.9500
C15 C16 1.390(6)
C15 H15 0.9500
C16 N6 1.337(6)
C16 H16 0.9500
C17 N7 1.361(5)
C17 C18 1.366(7)
C17 H17 0.9500
C18 C19 1.407(6)
C18 H18 0.9500
C19 N8 1.340(5)
C19 C20 1.457(6)
C20 N9 1.355(5)
C20 C21 1.382(6)
C21 C22 1.394(7)
C21 H21 0.9500
C22 C23 1.381(7)
C22 H22 0.9500
C23 C24 1.382(7)
C23 H23 0.9500
C24 N9 1.343(6)
C24 H24 0.9500
C25 O2 1.245(5)
C25 O1 1.246(5)
C25 C26 1.546(6)
C26 F1B 1.261(9)
C26 F3B 1.289(7)
C26 F3 1.296(8)
C26 F2B 1.303(8)
C26 F2 1.318(7)
C26 F1 1.325(7)
C27 O4 1.233(6)
C27 O5 1.244(6)
C27 C28 1.576(8)
C28 F4 1.309(8)
C28 F5 1.320(7)
C28 F6 1.335(6)
C29 N10 1.345(5)
C29 C30 1.374(6)
C29 H29 0.9500
C30 C31 1.402(6)
C30 H30 0.9500
C31 N11 1.341(5)
C31 C32 1.466(6)
C32 N12 1.349(5)
C32 C33 1.392(6)
C33 C34 1.385(6)
C33 H33 0.9500
C34 C80 1.382(7)
C34 H34 0.9500
C35 N12 1.341(5)
C35 C80 1.392(6)
C35 H35 0.9500
C36 N13 1.354(5)
C36 C37 1.369(7)
C36 H36 0.9500
C37 C38 1.403(6)
C37 H37 0.9500
C38 N14 1.338(5)
C38 C39 1.465(6)
C39 N15 1.361(5)
C39 C40 1.385(6)
C40 C41 1.389(7)
C40 H40 0.9500
C41 C42 1.380(7)
C41 H41 0.9500
C42 C43 1.389(6)
C42 H42 0.9500
C43 N15 1.329(6)
C43 H43 0.9500
C44 N16 1.350(5)
C44 C45 1.376(6)
C44 H44 0.9500
C45 C46 1.404(6)
C45 H45 0.9500
C46 N17 1.340(5)
C46 C47 1.468(6)
C47 N18 1.351(5)
C47 C48 1.397(6)
C48 C49 1.375(7)
C48 H48 0.9500
C49 C50 1.371(7)
C49 H49 0.9500
C50 C51 1.388(6)
C50 H50 0.9500
C51 N18 1.346(6)
C51 H51 0.9500
C52 O7 1.237(5)
C52 O6 1.265(5)
C52 C53 1.538(6)
C53 F7 1.318(5)
C53 F8 1.319(5)
C53 F9 1.323(6)
C54 O9 1.230(5)
C54 O8 1.252(5)
C54 C55 1.540(6)
C55 F10 1.286(6)
C55 F11 1.320(6)
C55 F12 1.330(6)
C56 Cl2 1.725(8)
C56 Cl1 1.740(7)
C56 Cl3 1.757(8)
C56 H56 1.0000
C80 H80 0.9500
C57 Cl5 1.733(10)
C57 Cl4 1.747(10)
C57 Cl6 1.766(11)
C57 H57 1.0000
C57B Cl5B 1.729(12)
C57B Cl6B 1.743(13)
C57B Cl4B 1.751(13)
C57B H57B 1.0000
C57C Cl6C 1.742(16)
C57C Cl5C 1.745(16)
C57C Cl4C 1.746(16)
C57C H57C 1.0000
Eu1 O3 2.426(3)
Eu1 O1 2.431(3)
Eu1 O4 2.443(3)
Eu1 N2 2.472(4)
Eu1 N5 2.496(3)
Eu1 N8 2.513(3)
Eu1 N6 2.667(3)
Eu1 N9 2.671(4)
Eu1 N3 2.736(3)
Eu2 O10 2.385(3)
Eu2 O6 2.424(3)
Eu2 O8 2.442(3)
Eu2 N11 2.508(3)
Eu2 N17 2.516(3)
Eu2 N14 2.520(3)
Eu2 N15 2.681(4)
Eu2 N18 2.700(3)
Eu2 N12 2.726(3)
N1 N2 1.360(5)
N4 N5 1.356(5)
N7 N8 1.357(5)
N10 N11 1.359(5)
N13 N14 1.355(5)
N16 N17 1.360(5)
O3 H3A 0.846(19)
O3 H3B 0.835(19)
O10 H10A 0.853(19)
O10 H10B 0.850(19)

loop_
_geom_hbond_atom_site_label_D
_geom_hbond_atom_site_label_H
_geom_hbond_atom_site_label_A
_geom_hbond_distance_DH
_geom_hbond_distance_HA
_geom_hbond_distance_DA
_geom_hbond_angle_DHA
O3 H3A O5 0.846(19) 1.87(3) 2.642(5) 151(3)
O3 H3B O2 0.835(19) 1.90(3) 2.674(4) 153(3)
O10 H10A O7 0.853(19) 1.92(3) 2.685(4) 149(3)
O10 H10B O9 0.850(19) 1.85(3) 2.625(5) 152(3)

loop_
_geom_torsion_atom_site_label_1
_geom_torsion_atom_site_label_2
_geom_torsion_atom_site_label_3
_geom_torsion_atom_site_label_4
_geom_torsion
N1 C1 C2 C3 0.5(5)
C1 C2 C3 N2 -0.4(5)
C1 C2 C3 C4 174.7(4)
N2 C3 C4 N3 10.6(5)
C2 C3 C4 N3 -164.2(4)
N2 C3 C4 C5 -171.7(4)
C2 C3 C4 C5 13.5(7)
N3 C4 C5 C6 2.2(7)
C3 C4 C5 C6 -175.5(4)
C4 C5 C6 C7 0.8(7)
C5 C6 C7 C8 -2.4(7)
C6 C7 C8 N3 1.2(7)
N4 C9 C10 C11 -0.6(5)
C9 C10 C11 N5 1.5(5)
C9 C10 C11 C12 -175.3(5)
N5 C11 C12 N6 1.7(6)
C10 C11 C12 N6 178.4(5)
N5 C11 C12 C13 -177.0(4)
C10 C11 C12 C13 -0.4(8)
N6 C12 C13 C14 2.2(7)
C11 C12 C13 C14 -179.1(4)
C12 C13 C14 C15 -0.6(7)
C13 C14 C15 C16 -0.8(7)
C14 C15 C16 N6 0.7(7)
N7 C17 C18 C19 0.6(5)
C17 C18 C19 N8 -1.1(5)
C17 C18 C19 C20 169.7(4)
N8 C19 C20 N9 10.7(6)
C18 C19 C20 N9 -159.4(4)
N8 C19 C20 C21 -173.4(4)
C18 C19 C20 C21 16.5(7)
N9 C20 C21 C22 1.6(7)
C19 C20 C21 C22 -174.1(5)
C20 C21 C22 C23 -0.3(8)
C21 C22 C23 C24 -1.3(8)
C22 C23 C24 N9 2.0(8)
O2 C25 C26 F1B 19.3(12)
O1 C25 C26 F1B -160.7(11)
O2 C25 C26 F3B 147.4(8)
O1 C25 C26 F3B -32.6(9)
O2 C25 C26 F3 -145.0(9)
O1 C25 C26 F3 35.0(10)
O2 C25 C26 F2B -98.5(8)
O1 C25 C26 F2B 81.5(9)
O2 C25 C26 F2 -23.7(7)
O1 C25 C26 F2 156.3(6)
O2 C25 C26 F1 89.0(7)
O1 C25 C26 F1 -91.0(7)
O4 C27 C28 F4 -73.2(6)
O5 C27 C28 F4 104.0(5)
O4 C27 C28 F5 168.7(5)
O5 C27 C28 F5 -14.1(7)
O4 C27 C28 F6 45.2(7)
O5 C27 C28 F6 -137.6(5)
N10 C29 C30 C31 0.1(5)
C29 C30 C31 N11 -0.2(5)
C29 C30 C31 C32 -178.0(4)
N11 C31 C32 N12 -5.7(5)
C30 C31 C32 N12 172.0(4)
N11 C31 C32 C33 174.0(4)
C30 C31 C32 C33 -8.3(7)
N12 C32 C33 C34 -0.5(7)
C31 C32 C33 C34 179.8(4)
C32 C33 C34 C80 -0.9(7)
N13 C36 C37 C38 -0.6(5)
C36 C37 C38 N14 1.4(5)
C36 C37 C38 C39 -171.7(4)
N14 C38 C39 N15 -7.6(5)
C37 C38 C39 N15 165.2(4)
N14 C38 C39 C40 175.5(4)
C37 C38 C39 C40 -11.8(7)
N15 C39 C40 C41 -0.1(6)
C38 C39 C40 C41 176.7(4)
C39 C40 C41 C42 0.1(7)
C40 C41 C42 C43 -0.2(7)
C41 C42 C43 N15 0.1(7)
N16 C44 C45 C46 0.0(5)
C44 C45 C46 N17 -0.8(5)
C44 C45 C46 C47 176.0(4)
N17 C46 C47 N18 5.1(5)
C45 C46 C47 N18 -171.5(4)
N17 C46 C47 C48 -177.5(4)
C45 C46 C47 C48 5.9(7)
N18 C47 C48 C49 0.4(7)
C46 C47 C48 C49 -177.0(4)
C47 C48 C49 C50 -0.2(7)
C48 C49 C50 C51 -0.3(7)
C49 C50 C51 N18 0.7(7)
O7 C52 C53 F7 170.3(4)
O6 C52 C53 F7 -10.9(5)
O7 C52 C53 F8 49.8(5)
O6 C52 C53 F8 -131.3(4)
O7 C52 C53 F9 -69.5(5)
O6 C52 C53 F9 109.4(5)
O9 C54 C55 F10 176.6(6)
O8 C54 C55 F10 -3.6(7)
O9 C54 C55 F11 -60.3(6)
O8 C54 C55 F11 119.4(5)
O9 C54 C55 F12 55.4(6)
O8 C54 C55 F12 -124.8(5)
C33 C34 C80 C35 0.8(7)
N12 C35 C80 C34 0.6(7)
C2 C1 N1 N2 -0.4(5)
C2 C1 N1 B1 174.4(4)
N4 B1 N1 C1 -120.0(4)
N7 B1 N1 C1 125.1(4)
N4 B1 N1 N2 54.4(5)
N7 B1 N1 N2 -60.5(5)
C2 C3 N2 N1 0.1(4)
C4 C3 N2 N1 -175.6(3)
C2 C3 N2 Eu1 179.3(3)
C4 C3 N2 Eu1 3.6(5)
C1 N1 N2 C3 0.2(4)
B1 N1 N2 C3 -175.2(4)
C1 N1 N2 Eu1 -178.9(3)
B1 N1 N2 Eu1 5.7(5)
C7 C8 N3 C4 1.6(6)
C7 C8 N3 Eu1 -165.0(3)
C5 C4 N3 C8 -3.3(6)
C3 C4 N3 C8 174.4(4)
C5 C4 N3 Eu1 164.7(3)
C3 C4 N3 Eu1 -17.5(4)
C10 C9 N4 N5 -0.5(5)
C10 C9 N4 B1 169.3(4)
N1 B1 N4 C9 126.8(5)
N7 B1 N4 C9 -115.1(5)
N1 B1 N4 N5 -64.2(5)
N7 B1 N4 N5 53.8(5)
C10 C11 N5 N4 -1.9(5)
C12 C11 N5 N4 175.5(4)
C10 C11 N5 Eu1 175.9(3)
C12 C11 N5 Eu1 -6.8(5)
C9 N4 N5 C11 1.5(5)
B1 N4 N5 C11 -169.6(4)
C9 N4 N5 Eu1 -176.2(3)
B1 N4 N5 Eu1 12.8(5)
C15 C16 N6 C12 0.8(6)
C15 C16 N6 Eu1 176.1(3)
C13 C12 N6 C16 -2.3(6)
C11 C12 N6 C16 178.9(4)
C13 C12 N6 Eu1 -177.9(3)
C11 C12 N6 Eu1 3.4(5)
C18 C17 N7 N8 0.1(5)
C18 C17 N7 B1 -161.7(4)
N1 B1 N7 N8 61.4(5)
N4 B1 N7 N8 -55.5(4)
N1 B1 N7 C17 -138.3(4)
N4 B1 N7 C17 104.8(5)
C18 C19 N8 N7 1.2(5)
C20 C19 N8 N7 -170.9(3)
C18 C19 N8 Eu1 173.7(3)
C20 C19 N8 Eu1 1.6(5)
C17 N7 N8 C19 -0.8(4)
B1 N7 N8 C19 163.2(3)
C17 N7 N8 Eu1 -172.7(3)
B1 N7 N8 Eu1 -8.7(5)
C23 C24 N9 C20 -0.7(7)
C23 C24 N9 Eu1 -168.2(4)
C21 C20 N9 C24 -1.1(6)
C19 C20 N9 C24 174.8(4)
C21 C20 N9 Eu1 167.3(3)
C19 C20 N9 Eu1 -16.8(5)
C30 C29 N10 N11 -0.1(5)
C30 C29 N10 B2 -178.8(4)
N16 B2 N10 C29 120.2(4)
N13 B2 N10 C29 -123.3(4)
N16 B2 N10 N11 -58.3(5)
N13 B2 N10 N11 58.1(5)
C30 C31 N11 N10 0.1(4)
C32 C31 N11 N10 178.2(3)
C30 C31 N11 Eu2 178.7(3)
C32 C31 N11 Eu2 -3.2(5)
C29 N10 N11 C31 0.0(4)
B2 N10 N11 C31 178.8(3)
C29 N10 N11 Eu2 -178.5(3)
B2 N10 N11 Eu2 0.3(5)
C80 C35 N12 C32 -1.9(6)
C80 C35 N12 Eu2 168.1(3)
C33 C32 N12 C35 1.8(6)
C31 C32 N12 C35 -178.5(4)
C33 C32 N12 Eu2 -168.9(3)
C31 C32 N12 Eu2 10.9(4)
C37 C36 N13 N14 -0.4(5)
C37 C36 N13 B2 167.8(4)
N10 B2 N13 C36 126.3(4)
N16 B2 N13 C36 -115.7(4)
N10 B2 N13 N14 -66.4(4)
N16 B2 N13 N14 51.5(5)
C37 C38 N14 N13 -1.7(4)
C39 C38 N14 N13 172.6(3)
C37 C38 N14 Eu2 175.2(3)
C39 C38 N14 Eu2 -10.5(5)
C36 N13 N14 C38 1.3(4)
B2 N13 N14 C38 -168.4(3)
C36 N13 N14 Eu2 -175.4(3)
B2 N13 N14 Eu2 14.9(5)
C42 C43 N15 C39 -0.1(6)
C42 C43 N15 Eu2 161.9(3)
C40 C39 N15 C43 0.0(6)
C38 C39 N15 C43 -176.9(4)
C40 C39 N15 Eu2 -162.8(3)
C38 C39 N15 Eu2 20.2(4)
C45 C44 N16 N17 0.9(5)
C45 C44 N16 B2 -165.7(4)
N10 B2 N16 C44 -130.4(4)
N13 B2 N16 C44 111.7(5)
N10 B2 N16 N17 64.2(5)
N13 B2 N16 N17 -53.7(5)
C45 C46 N17 N16 1.4(4)
C47 C46 N17 N16 -175.9(3)
C45 C46 N17 Eu2 179.2(3)
C47 C46 N17 Eu2 2.0(5)
C44 N16 N17 C46 -1.4(4)
B2 N16 N17 C46 166.8(3)
C44 N16 N17 Eu2 -179.1(3)
B2 N16 N17 Eu2 -11.0(5)
C50 C51 N18 C47 -0.6(6)
C50 C51 N18 Eu2 -173.6(3)
C48 C47 N18 C51 0.0(6)
C46 C47 N18 C51 177.5(4)
C48 C47 N18 Eu2 173.5(3)
C46 C47 N18 Eu2 -9.0(4)
O2 C25 O1 Eu1 -18.3(7)
C26 C25 O1 Eu1 161.7(3)
O5 C27 O4 Eu1 0.1(8)
C28 C27 O4 Eu1 176.9(3)
O7 C52 O6 Eu2 29.6(6)
C53 C52 O6 Eu2 -149.1(3)
O9 C54 O8 Eu2 20.4(7)
C55 C54 O8 Eu2 -159.3(3)
